data_7150134
loop_
_publ_author_name
'Kanamori, Daisuke'
'Furukawa, Atsushi'
'Okamura, Taka-aki'
'Yamamoto, Hitoshi'
'Ueyama, Norikazu'

_publ_section_title
;
 Contribution of the intramolecular hydrogen bond to the shift of the
 pKa value and the oxidation potential of phenols and phenolate anions.
;
_journal_issue 8
_journal_name_full 'Organic &amp; biomolecular chemistry'
_journal_page_first 1453
_journal_page_last 1459
_journal_paper_doi 10.1039/b419361j
_journal_volume 3
_journal_year 2005
_chemical_formula_moiety 'C16 H24 N2 O3'
_chemical_formula_sum 'C16 H24 N2 O3'
_chemical_formula_weight 292.37
_chemical_name_systematic
;
?
;
_space_group_IT_number 2
_symmetry_cell_setting triclinic
_symmetry_space_group_name_Hall '-P 1'
_symmetry_space_group_name_H-M 'P -1'
_atom_sites_solution_hydrogens geom
_atom_sites_solution_primary direct
_atom_sites_solution_secondary difmap
_audit_creation_method SHELXL-97
_cell_angle_alpha 105.46(2)
_cell_angle_beta 109.07(3)
_cell_angle_gamma 90.81(3)
_cell_formula_units_Z 4
_cell_length_a 12.233(4)
_cell_length_b 13.207(4)
_cell_length_c 11.841(4)
_cell_measurement_reflns_used 22
_cell_measurement_temperature 298
_cell_measurement_theta_max 12.3
_cell_measurement_theta_min 11.0
_cell_volume 1731.8(11)
_computing_cell_refinement WinAFC
_computing_data_collection WinAFC
_computing_data_reduction 'teXsan Ver. 1.11'
_computing_publication_material 'teXsan Ver. 1.11'
_computing_structure_refinement 'SHELXL-97 (Sheldrick, 1997)'
_computing_structure_solution 'SHELXS-97 (Sheldrick, 1990)'
_diffrn_ambient_temperature 293
_diffrn_measured_fraction_theta_full 0.911
_diffrn_measured_fraction_theta_max 0.911
_diffrn_measurement_device_type 'Rigaku AFC7R'
_diffrn_measurement_method \w-2\q
_diffrn_radiation_monochromator graphite
_diffrn_radiation_source 'fine-focus sealed tube'
_diffrn_radiation_type MoK\a
_diffrn_radiation_wavelength 0.71069
_diffrn_reflns_av_R_equivalents 0.0628
_diffrn_reflns_av_sigmaI/netI 0.0940
_diffrn_reflns_limit_h_max 14
_diffrn_reflns_limit_h_min -14
_diffrn_reflns_limit_k_max 0
_diffrn_reflns_limit_k_min -15
_diffrn_reflns_limit_l_max 12
_diffrn_reflns_limit_l_min -13
_diffrn_reflns_number 5813
_diffrn_reflns_theta_full 25.00
_diffrn_reflns_theta_max 25.01
_diffrn_reflns_theta_min 2.52
_diffrn_standards_decay_% 0.01
_diffrn_standards_interval_count 150
_diffrn_standards_number 3
_exptl_absorpt_coefficient_mu 0.078
_exptl_absorpt_correction_type none
_exptl_crystal_colour colorless
_exptl_crystal_density_diffrn 1.121
_exptl_crystal_density_method 'not measured'
_exptl_crystal_description prismatic
_exptl_crystal_F_000 632
_exptl_crystal_size_max 0.200
_exptl_crystal_size_mid 0.200
_exptl_crystal_size_min 0.200
_refine_diff_density_max 0.559
_refine_diff_density_min -0.254
_refine_diff_density_rms 0.051
_refine_ls_extinction_method none
_refine_ls_goodness_of_fit_ref 1.006
_refine_ls_hydrogen_treatment mixed
_refine_ls_matrix_type full
_refine_ls_number_parameters 381
_refine_ls_number_reflns 5561
_refine_ls_number_restraints 0
_refine_ls_restrained_S_all 1.006
_refine_ls_R_factor_all 0.1885
_refine_ls_R_factor_gt 0.0605
_refine_ls_shift/su_max 0.000
_refine_ls_shift/su_mean 0.000
_refine_ls_structure_factor_coef Fsqd
_refine_ls_weighting_details 'calc w=1/[\s^2^(Fo^2^)+(0.1190P)^2^+0.0000P] where P=(Fo^2^+2Fc^2^)/3'
_refine_ls_weighting_scheme calc
_refine_ls_wR_factor_gt 0.1706
_refine_ls_wR_factor_ref 0.2267
_reflns_number_gt 2337
_reflns_number_total 5561
_reflns_threshold_expression >2sigma(I)
_cod_data_source_file b419361j-ccdc.txt
_cod_data_source_block 2'OH
_cod_original_cell_volume 1732.0(10)
_cod_original_sg_symbol_Hall '-P 1         '
_cod_original_sg_symbol_H-M 'P -1         '
_cod_database_code 7150134

loop_
_symmetry_equiv_pos_as_xyz
'x, y, z'
'-x, -y, -z'

loop_
_atom_site_label
_atom_site_type_symbol
_atom_site_fract_x
_atom_site_fract_y
_atom_site_fract_z
_atom_site_U_iso_or_equiv
_atom_site_adp_type
_atom_site_occupancy
_atom_site_symmetry_multiplicity
_atom_site_calc_flag
_atom_site_refinement_flags
_atom_site_disorder_assembly
_atom_site_disorder_group
O1 O 0.9768(3) 0.4813(2) 0.3498(3) 0.0746(9) Uani 1 1 d . . .
O2 O 0.6137(3) 0.7356(2) 0.0431(3) 0.0777(9) Uani 1 1 d . . .
O3 O 0.5020(3) 0.1646(2) 0.3533(3) 0.0849(10) Uani 1 1 d . . .
O4 O 0.0816(3) -0.2051(2) 0.0587(3) 0.0792(9) Uani 1 1 d . . .
O11 O 0.8268(2) 0.6005(2) 0.3004(2) 0.0603(7) Uani 1 1 d . . .
H11 H 0.8659 0.5631 0.3397 0.072 Uiso 1 1 calc R . .
O31 O 0.3375(3) 0.0337(2) 0.3131(2) 0.0664(8) Uani 1 1 d . . .
H31 H 0.3913 0.0810 0.3519 0.080 Uiso 1 1 calc R . .
N1 N 1.0075(3) 0.3513(2) 0.2008(3) 0.0590(9) Uani 1 1 d . . .
H1 H 0.9875 0.3210 0.1220 0.071 Uiso 1 1 calc R . .
N2 N 0.6430(3) 0.7043(3) 0.2262(3) 0.0670(10) Uani 1 1 d . . .
H2 H 0.6829 0.6709 0.2762 0.080 Uiso 1 1 calc R . .
N3 N 0.5067(3) 0.2364(2) 0.2034(3) 0.0629(9) Uani 1 1 d . . .
H3 H 0.4796 0.2307 0.1249 0.075 Uiso 1 1 calc R . .
N4 N 0.1548(3) -0.1046(3) 0.2576(3) 0.0698(10) Uani 1 1 d . . .
H4 H 0.2054 -0.0526 0.3082 0.084 Uiso 1 1 calc R . .
C1 C 0.9588(3) 0.4378(3) 0.2382(4) 0.0569(10) Uani 1 1 d . . .
C2 C 0.6620(3) 0.6892(3) 0.1199(4) 0.0555(10) Uani 1 1 d . . .
C3 C 0.4685(4) 0.1614(3) 0.2408(4) 0.0587(10) Uani 1 1 d . . .
C4 C 0.1507(4) -0.1321(3) 0.1404(4) 0.0610(11) Uani 1 1 d . . .
C11 C 0.8170(3) 0.5640(3) 0.1801(3) 0.0470(9) Uani 1 1 d . . .
C12 C 0.8824(3) 0.4835(3) 0.1415(3) 0.0489(9) Uani 1 1 d . . .
C13 C 0.8753(4) 0.4525(3) 0.0189(4) 0.0650(11) Uani 1 1 d . . .
H13 H 0.9184 0.3992 -0.0066 0.078 Uiso 1 1 calc R . .
C14 C 0.8059(4) 0.4980(3) -0.0680(4) 0.0690(12) Uani 1 1 d . . .
H14 H 0.8028 0.4769 -0.1505 0.083 Uiso 1 1 calc R . .
C15 C 0.7410(4) 0.5762(3) -0.0277(4) 0.0649(12) Uani 1 1 d . . .
H15 H 0.6945 0.6078 -0.0852 0.078 Uiso 1 1 calc R . .
C16 C 0.7423(3) 0.6091(3) 0.0929(3) 0.0487(9) Uani 1 1 d . . .
C17 C 1.0946(4) 0.3040(3) 0.2871(4) 0.0680(12) Uani 1 1 d . . .
C18 C 1.0369(4) 0.2598(4) 0.3620(5) 0.0879(15) Uani 1 1 d . . .
H18A H 0.9727 0.2083 0.3063 0.106 Uiso 1 1 calc R . .
H18B H 1.0090 0.3161 0.4119 0.106 Uiso 1 1 calc R . .
H18C H 1.0923 0.2270 0.4154 0.106 Uiso 1 1 calc R . .
C19 C 1.1964(4) 0.3849(4) 0.3729(5) 0.0964(17) Uani 1 1 d . . .
H19A H 1.1699 0.4409 0.4247 0.116 Uiso 1 1 calc R . .
H19B H 1.2307 0.4135 0.3241 0.116 Uiso 1 1 calc R . .
H19C H 1.2534 0.3519 0.4245 0.116 Uiso 1 1 calc R . .
C20 C 1.1345(5) 0.2144(4) 0.2040(5) 0.112(2) Uani 1 1 d . . .
H20A H 1.0690 0.1636 0.1503 0.135 Uiso 1 1 calc R . .
H20B H 1.1914 0.1808 0.2550 0.135 Uiso 1 1 calc R . .
H20C H 1.1683 0.2422 0.1544 0.135 Uiso 1 1 calc R . .
C21 C 0.5613(4) 0.7719(4) 0.2693(4) 0.0771(13) Uani 1 1 d . . .
C22 C 0.4415(5) 0.7437(5) 0.1779(6) 0.123(2) Uani 1 1 d . . .
H22A H 0.4396 0.7561 0.1010 0.147 Uiso 1 1 calc R . .
H22B H 0.3895 0.7863 0.2103 0.147 Uiso 1 1 calc R . .
H22C H 0.4176 0.6704 0.1630 0.147 Uiso 1 1 calc R . .
C23 C 0.5997(6) 0.8859(4) 0.2891(6) 0.132(2) Uani 1 1 d . . .
H23A H 0.6769 0.9048 0.3493 0.159 Uiso 1 1 calc R . .
H23B H 0.5473 0.9298 0.3190 0.159 Uiso 1 1 calc R . .
H23C H 0.5993 0.8959 0.2116 0.159 Uiso 1 1 calc R . .
C24 C 0.5643(6) 0.7537(6) 0.3894(6) 0.172(4) Uani 1 1 d . . .
H24A H 0.6421 0.7720 0.4485 0.207 Uiso 1 1 calc R . .
H24B H 0.5401 0.6806 0.3754 0.207 Uiso 1 1 calc R . .
H24C H 0.5127 0.7969 0.4217 0.207 Uiso 1 1 calc R . .
C31 C 0.3175(3) 0.0132(3) 0.1895(3) 0.0499(9) Uani 1 1 d . . .
C32 C 0.3824(3) 0.0735(3) 0.1474(4) 0.0534(10) Uani 1 1 d . . .
C33 C 0.3641(4) 0.0469(3) 0.0215(4) 0.0704(12) Uani 1 1 d . . .
H33 H 0.4080 0.0851 -0.0074 0.085 Uiso 1 1 calc R . .
C34 C 0.2827(5) -0.0344(3) -0.0627(4) 0.0826(15) Uani 1 1 d . . .
H34 H 0.2716 -0.0514 -0.1474 0.099 Uiso 1 1 calc R . .
C35 C 0.2176(4) -0.0904(3) -0.0184(4) 0.0730(13) Uani 1 1 d . . .
H35 H 0.1631 -0.1459 -0.0750 0.088 Uiso 1 1 calc R . .
C36 C 0.2303(3) -0.0672(3) 0.1059(4) 0.0548(10) Uani 1 1 d . . .
C37 C 0.5919(4) 0.3295(3) 0.2847(4) 0.0679(12) Uani 1 1 d . . .
C38 C 0.5415(5) 0.3981(4) 0.3730(5) 0.112(2) Uani 1 1 d . . .
H38A H 0.4703 0.4200 0.3267 0.134 Uiso 1 1 calc R . .
H38B H 0.5958 0.4592 0.4242 0.134 Uiso 1 1 calc R . .
H38C H 0.5258 0.3591 0.4249 0.134 Uiso 1 1 calc R . .
C39 C 0.7042(5) 0.2931(5) 0.3521(6) 0.125(2) Uani 1 1 d . . .
H39A H 0.7346 0.2504 0.2924 0.150 Uiso 1 1 calc R . .
H39B H 0.6903 0.2522 0.4030 0.150 Uiso 1 1 calc R . .
H39C H 0.7595 0.3534 0.4039 0.150 Uiso 1 1 calc R . .
C40 C 0.6125(6) 0.3886(5) 0.1996(5) 0.137(3) Uani 1 1 d . . .
H40A H 0.6464 0.3446 0.1442 0.165 Uiso 1 1 calc R . .
H40B H 0.6644 0.4517 0.2485 0.165 Uiso 1 1 calc R . .
H40C H 0.5397 0.4070 0.1519 0.165 Uiso 1 1 calc R . .
C41 C 0.0820(4) -0.1533(4) 0.3108(5) 0.0807(14) Uani 1 1 d . . .
C42 C -0.0441(5) -0.1422(6) 0.2513(6) 0.129(2) Uani 1 1 d . . .
H42A H -0.0544 -0.0687 0.2624 0.155 Uiso 1 1 calc R . .
H42B H -0.0894 -0.1720 0.2895 0.155 Uiso 1 1 calc R . .
H42C H -0.0692 -0.1787 0.1638 0.155 Uiso 1 1 calc R . .
C43 C 0.1014(6) -0.2685(4) 0.2978(5) 0.1053(18) Uani 1 1 d . . .
H43A H 0.1824 -0.2735 0.3374 0.126 Uiso 1 1 calc R . .
H43B H 0.0776 -0.3070 0.2110 0.126 Uiso 1 1 calc R . .
H43C H 0.0564 -0.2979 0.3368 0.126 Uiso 1 1 calc R . .
C44 C 0.1249(5) -0.0922(4) 0.4498(5) 0.117(2) Uani 1 1 d . . .
H44A H 0.2054 -0.1006 0.4870 0.141 Uiso 1 1 calc R . .
H44B H 0.0797 -0.1191 0.4904 0.141 Uiso 1 1 calc R . .
H44C H 0.1164 -0.0186 0.4590 0.141 Uiso 1 1 calc R . .

loop_
_atom_site_aniso_label
_atom_site_aniso_U_11
_atom_site_aniso_U_22
_atom_site_aniso_U_33
_atom_site_aniso_U_23
_atom_site_aniso_U_13
_atom_site_aniso_U_12
O1 0.083(2) 0.0726(19) 0.0531(18) 0.0093(15) 0.0104(16) 0.0311(16)
O2 0.095(2) 0.0670(19) 0.083(2) 0.0364(17) 0.0322(18) 0.0369(17)
O3 0.096(2) 0.083(2) 0.062(2) 0.0156(16) 0.0149(18) -0.0276(18)
O4 0.086(2) 0.0599(18) 0.072(2) 0.0020(15) 0.0154(17) -0.0196(17)
O11 0.0627(19) 0.0576(17) 0.0526(17) 0.0088(13) 0.0145(14) 0.0167(13)
O31 0.070(2) 0.0584(18) 0.0618(18) 0.0093(13) 0.0176(15) -0.0112(14)
N1 0.053(2) 0.061(2) 0.057(2) 0.0136(16) 0.0126(16) 0.0185(17)
N2 0.073(2) 0.073(2) 0.067(2) 0.0272(18) 0.032(2) 0.038(2)
N3 0.067(2) 0.056(2) 0.060(2) 0.0147(17) 0.0172(18) -0.0095(17)
N4 0.073(2) 0.055(2) 0.074(3) -0.0011(18) 0.033(2) -0.0117(18)
C1 0.047(2) 0.052(2) 0.061(3) 0.009(2) 0.010(2) 0.0060(19)
C2 0.054(2) 0.049(2) 0.064(3) 0.017(2) 0.020(2) 0.0125(19)
C3 0.066(3) 0.051(2) 0.057(3) 0.012(2) 0.020(2) 0.003(2)
C4 0.060(3) 0.041(2) 0.075(3) 0.007(2) 0.022(2) 0.003(2)
C11 0.047(2) 0.038(2) 0.050(2) 0.0039(17) 0.0171(19) -0.0030(18)
C12 0.047(2) 0.044(2) 0.054(2) 0.0100(17) 0.0182(19) 0.0043(17)
C13 0.063(3) 0.062(3) 0.071(3) 0.018(2) 0.025(2) 0.022(2)
C14 0.084(3) 0.072(3) 0.059(3) 0.021(2) 0.032(2) 0.026(3)
C15 0.070(3) 0.064(3) 0.070(3) 0.030(2) 0.026(2) 0.023(2)
C16 0.052(2) 0.040(2) 0.058(3) 0.0162(18) 0.021(2) 0.0082(18)
C17 0.058(3) 0.066(3) 0.075(3) 0.027(2) 0.011(2) 0.023(2)
C18 0.081(4) 0.084(3) 0.090(4) 0.037(3) 0.008(3) 0.014(3)
C19 0.060(3) 0.105(4) 0.108(4) 0.043(3) -0.002(3) 0.011(3)
C20 0.117(5) 0.119(5) 0.106(4) 0.037(4) 0.039(4) 0.073(4)
C21 0.077(3) 0.085(3) 0.072(3) 0.020(2) 0.028(3) 0.040(3)
C22 0.083(4) 0.146(6) 0.132(5) 0.017(4) 0.045(4) 0.039(4)
C23 0.145(6) 0.089(4) 0.144(6) -0.010(4) 0.059(5) 0.037(4)
C24 0.226(9) 0.247(9) 0.125(6) 0.099(6) 0.123(6) 0.175(8)
C31 0.059(2) 0.038(2) 0.047(2) 0.0072(17) 0.015(2) 0.0110(19)
C32 0.060(3) 0.037(2) 0.059(3) 0.0100(18) 0.018(2) 0.0045(19)
C33 0.086(3) 0.052(2) 0.066(3) 0.007(2) 0.026(3) -0.004(2)
C34 0.112(4) 0.071(3) 0.050(3) 0.005(2) 0.019(3) -0.017(3)
C35 0.088(3) 0.052(3) 0.066(3) 0.002(2) 0.021(3) -0.009(2)
C36 0.058(2) 0.039(2) 0.059(3) 0.0090(18) 0.014(2) 0.0070(19)
C37 0.058(3) 0.062(3) 0.071(3) 0.009(2) 0.015(2) -0.015(2)
C38 0.099(4) 0.076(3) 0.134(5) -0.021(3) 0.047(4) -0.017(3)
C39 0.064(3) 0.106(5) 0.154(6) -0.004(4) 0.005(4) -0.009(3)
C40 0.150(6) 0.125(5) 0.113(5) 0.028(4) 0.023(4) -0.085(5)
C41 0.079(3) 0.073(3) 0.089(3) 0.002(3) 0.045(3) -0.018(3)
C42 0.085(4) 0.153(6) 0.154(6) 0.028(5) 0.060(4) -0.001(4)
C43 0.142(5) 0.078(4) 0.105(4) 0.024(3) 0.057(4) -0.010(3)
C44 0.148(5) 0.100(4) 0.110(4) -0.003(3) 0.080(4) -0.030(4)

loop_
_atom_type_symbol
_atom_type_description
_atom_type_scat_dispersion_real
_atom_type_scat_dispersion_imag
_atom_type_scat_source
C C 0.0033 0.0016 'International Tables Vol C Tables 4.2.6.8 and 6.1.1.4'
H H 0.0000 0.0000 'International Tables Vol C Tables 4.2.6.8 and 6.1.1.4'
N N 0.0061 0.0033 'International Tables Vol C Tables 4.2.6.8 and 6.1.1.4'
O O 0.0106 0.0060 'International Tables Vol C Tables 4.2.6.8 and 6.1.1.4'

loop_
_geom_angle_atom_site_label_1
_geom_angle_atom_site_label_2
_geom_angle_atom_site_label_3
_geom_angle
_geom_angle_site_symmetry_1
_geom_angle_site_symmetry_3
_geom_angle_publ_flag
C11 O11 H11 109.5 . . ?
C31 O31 H31 109.5 . . ?
C1 N1 C17 124.0(3) . . ?
C1 N1 H1 118.0 . . ?
C17 N1 H1 118.0 . . ?
C2 N2 C21 127.5(3) . . ?
C2 N2 H2 116.2 . . ?
C21 N2 H2 116.2 . . ?
C3 N3 C37 125.8(4) . . ?
C3 N3 H3 117.1 . . ?
C37 N3 H3 117.1 . . ?
C4 N4 C41 127.0(4) . . ?
C4 N4 H4 116.5 . . ?
C41 N4 H4 116.5 . . ?
O1 C1 N1 121.7(4) . . ?
O1 C1 C12 119.8(3) . . ?
N1 C1 C12 118.5(4) . . ?
O2 C2 N2 122.3(4) . . ?
O2 C2 C16 120.3(4) . . ?
N2 C2 C16 117.4(3) . . ?
O3 C3 N3 121.1(4) . . ?
O3 C3 C32 119.6(4) . . ?
N3 C3 C32 119.2(4) . . ?
O4 C4 N4 122.7(4) . . ?
O4 C4 C36 119.6(4) . . ?
N4 C4 C36 117.6(4) . . ?
O11 C11 C16 119.0(3) . . ?
O11 C11 C12 120.7(3) . . ?
C16 C11 C12 120.3(3) . . ?
C13 C12 C11 119.0(3) . . ?
C13 C12 C1 123.2(3) . . ?
C11 C12 C1 117.7(3) . . ?
C12 C13 C14 122.0(4) . . ?
C12 C13 H13 119.0 . . ?
C14 C13 H13 119.0 . . ?
C13 C14 C15 117.8(4) . . ?
C13 C14 H14 121.1 . . ?
C15 C14 H14 121.1 . . ?
C16 C15 C14 123.0(4) . . ?
C16 C15 H15 118.5 . . ?
C14 C15 H15 118.5 . . ?
C15 C16 C11 117.8(3) . . ?
C15 C16 C2 116.7(3) . . ?
C11 C16 C2 125.5(3) . . ?
N1 C17 C19 110.8(3) . . ?
N1 C17 C18 109.6(3) . . ?
C19 C17 C18 110.5(4) . . ?
N1 C17 C20 105.7(4) . . ?
C19 C17 C20 110.4(4) . . ?
C18 C17 C20 109.7(4) . . ?
C17 C18 H18A 109.5 . . ?
C17 C18 H18B 109.5 . . ?
H18A C18 H18B 109.5 . . ?
C17 C18 H18C 109.5 . . ?
H18A C18 H18C 109.5 . . ?
H18B C18 H18C 109.5 . . ?
C17 C19 H19A 109.5 . . ?
C17 C19 H19B 109.5 . . ?
H19A C19 H19B 109.5 . . ?
C17 C19 H19C 109.5 . . ?
H19A C19 H19C 109.5 . . ?
H19B C19 H19C 109.5 . . ?
C17 C20 H20A 109.5 . . ?
C17 C20 H20B 109.5 . . ?
H20A C20 H20B 109.5 . . ?
C17 C20 H20C 109.5 . . ?
H20A C20 H20C 109.5 . . ?
H20B C20 H20C 109.5 . . ?
N2 C21 C22 111.3(4) . . ?
N2 C21 C24 106.5(4) . . ?
C22 C21 C24 109.7(5) . . ?
N2 C21 C23 109.7(4) . . ?
C22 C21 C23 109.2(5) . . ?
C24 C21 C23 110.5(5) . . ?
C21 C22 H22A 109.5 . . ?
C21 C22 H22B 109.5 . . ?
H22A C22 H22B 109.5 . . ?
C21 C22 H22C 109.5 . . ?
H22A C22 H22C 109.5 . . ?
H22B C22 H22C 109.5 . . ?
C21 C23 H23A 109.5 . . ?
C21 C23 H23B 109.5 . . ?
H23A C23 H23B 109.5 . . ?
C21 C23 H23C 109.5 . . ?
H23A C23 H23C 109.5 . . ?
H23B C23 H23C 109.5 . . ?
C21 C24 H24A 109.5 . . ?
C21 C24 H24B 109.5 . . ?
H24A C24 H24B 109.5 . . ?
C21 C24 H24C 109.5 . . ?
H24A C24 H24C 109.5 . . ?
H24B C24 H24C 109.5 . . ?
O31 C31 C36 118.8(3) . . ?
O31 C31 C32 119.8(3) . . ?
C36 C31 C32 121.4(4) . . ?
C33 C32 C31 118.2(4) . . ?
C33 C32 C3 123.4(4) . . ?
C31 C32 C3 118.4(3) . . ?
C34 C33 C32 121.9(4) . . ?
C34 C33 H33 119.0 . . ?
C32 C33 H33 119.0 . . ?
C33 C34 C35 118.4(4) . . ?
C33 C34 H34 120.8 . . ?
C35 C34 H34 120.8 . . ?
C36 C35 C34 122.7(4) . . ?
C36 C35 H35 118.6 . . ?
C34 C35 H35 118.6 . . ?
C35 C36 C31 117.2(4) . . ?
C35 C36 C4 117.1(4) . . ?
C31 C36 C4 125.7(4) . . ?
N3 C37 C38 109.5(4) . . ?
N3 C37 C39 109.6(4) . . ?
C38 C37 C39 111.9(4) . . ?
N3 C37 C40 106.3(4) . . ?
C38 C37 C40 109.8(5) . . ?
C39 C37 C40 109.5(5) . . ?
C37 C38 H38A 109.5 . . ?
C37 C38 H38B 109.5 . . ?
H38A C38 H38B 109.5 . . ?
C37 C38 H38C 109.5 . . ?
H38A C38 H38C 109.5 . . ?
H38B C38 H38C 109.5 . . ?
C37 C39 H39A 109.5 . . ?
C37 C39 H39B 109.5 . . ?
H39A C39 H39B 109.5 . . ?
C37 C39 H39C 109.5 . . ?
H39A C39 H39C 109.5 . . ?
H39B C39 H39C 109.5 . . ?
C37 C40 H40A 109.5 . . ?
C37 C40 H40B 109.5 . . ?
H40A C40 H40B 109.5 . . ?
C37 C40 H40C 109.5 . . ?
H40A C40 H40C 109.5 . . ?
H40B C40 H40C 109.5 . . ?
N4 C41 C42 111.0(5) . . ?
N4 C41 C43 110.7(4) . . ?
C42 C41 C43 111.0(5) . . ?
N4 C41 C44 105.0(4) . . ?
C42 C41 C44 110.3(5) . . ?
C43 C41 C44 108.8(5) . . ?
C41 C42 H42A 109.5 . . ?
C41 C42 H42B 109.5 . . ?
H42A C42 H42B 109.5 . . ?
C41 C42 H42C 109.5 . . ?
H42A C42 H42C 109.5 . . ?
H42B C42 H42C 109.5 . . ?
C41 C43 H43A 109.5 . . ?
C41 C43 H43B 109.5 . . ?
H43A C43 H43B 109.5 . . ?
C41 C43 H43C 109.5 . . ?
H43A C43 H43C 109.5 . . ?
H43B C43 H43C 109.5 . . ?
C41 C44 H44A 109.5 . . ?
C41 C44 H44B 109.5 . . ?
H44A C44 H44B 109.5 . . ?
C41 C44 H44C 109.5 . . ?
H44A C44 H44C 109.5 . . ?
H44B C44 H44C 109.5 . . ?

loop_
_geom_bond_atom_site_label_1
_geom_bond_atom_site_label_2
_geom_bond_distance
_geom_bond_site_symmetry_2
_geom_bond_publ_flag
O1 C1 1.235(4) . ?
O2 C2 1.228(4) . ?
O3 C3 1.247(4) . ?
O4 C4 1.234(4) . ?
O11 C11 1.341(4) . ?
O11 H11 0.8200 . ?
O31 C31 1.352(4) . ?
O31 H31 0.8200 . ?
N1 C1 1.334(5) . ?
N1 C17 1.489(5) . ?
N1 H1 0.8600 . ?
N2 C2 1.317(5) . ?
N2 C21 1.474(5) . ?
N2 H2 0.8600 . ?
N3 C3 1.323(5) . ?
N3 C37 1.484(5) . ?
N3 H3 0.8600 . ?
N4 C4 1.321(5) . ?
N4 C41 1.473(5) . ?
N4 H4 0.8600 . ?
C1 C12 1.494(5) . ?
C2 C16 1.497(5) . ?
C3 C32 1.483(5) . ?
C4 C36 1.508(5) . ?
C11 C16 1.408(5) . ?
C11 C12 1.408(5) . ?
C12 C13 1.373(5) . ?
C13 C14 1.383(6) . ?
C13 H13 0.9300 . ?
C14 C15 1.391(5) . ?
C14 H14 0.9300 . ?
C15 C16 1.372(5) . ?
C15 H15 0.9300 . ?
C17 C19 1.512(6) . ?
C17 C18 1.516(6) . ?
C17 C20 1.522(6) . ?
C18 H18A 0.9600 . ?
C18 H18B 0.9600 . ?
C18 H18C 0.9600 . ?
C19 H19A 0.9600 . ?
C19 H19B 0.9600 . ?
C19 H19C 0.9600 . ?
C20 H20A 0.9600 . ?
C20 H20B 0.9600 . ?
C20 H20C 0.9600 . ?
C21 C22 1.480(7) . ?
C21 C24 1.494(7) . ?
C21 C23 1.504(7) . ?
C22 H22A 0.9600 . ?
C22 H22B 0.9600 . ?
C22 H22C 0.9600 . ?
C23 H23A 0.9600 . ?
C23 H23B 0.9600 . ?
C23 H23C 0.9600 . ?
C24 H24A 0.9600 . ?
C24 H24B 0.9600 . ?
C24 H24C 0.9600 . ?
C31 C36 1.401(5) . ?
C31 C32 1.402(5) . ?
C32 C33 1.377(5) . ?
C33 C34 1.375(6) . ?
C33 H33 0.9300 . ?
C34 C35 1.385(6) . ?
C34 H34 0.9300 . ?
C35 C36 1.376(5) . ?
C35 H35 0.9300 . ?
C37 C38 1.491(6) . ?
C37 C39 1.504(7) . ?
C37 C40 1.505(6) . ?
C38 H38A 0.9600 . ?
C38 H38B 0.9600 . ?
C38 H38C 0.9600 . ?
C39 H39A 0.9600 . ?
C39 H39B 0.9600 . ?
C39 H39C 0.9600 . ?
C40 H40A 0.9600 . ?
C40 H40B 0.9600 . ?
C40 H40C 0.9600 . ?
C41 C42 1.500(7) . ?
C41 C43 1.518(7) . ?
C41 C44 1.533(7) . ?
C42 H42A 0.9600 . ?
C42 H42B 0.9600 . ?
C42 H42C 0.9600 . ?
C43 H43A 0.9600 . ?
C43 H43B 0.9600 . ?
C43 H43C 0.9600 . ?
C44 H44A 0.9600 . ?
C44 H44B 0.9600 . ?
C44 H44C 0.9600 . ?

loop_
_geom_torsion_atom_site_label_1
_geom_torsion_atom_site_label_2
_geom_torsion_atom_site_label_3
_geom_torsion_atom_site_label_4
_geom_torsion
_geom_torsion_site_symmetry_1
_geom_torsion_site_symmetry_2
_geom_torsion_site_symmetry_3
_geom_torsion_site_symmetry_4
_geom_torsion_publ_flag
C17 N1 C1 O1 -5.4(6) . . . . ?
C17 N1 C1 C12 173.6(3) . . . . ?
C21 N2 C2 O2 2.9(7) . . . . ?
C21 N2 C2 C16 -174.8(4) . . . . ?
C37 N3 C3 O3 1.1(6) . . . . ?
C37 N3 C3 C32 179.7(4) . . . . ?
C41 N4 C4 O4 0.3(7) . . . . ?
C41 N4 C4 C36 177.2(4) . . . . ?
O11 C11 C12 C13 -176.2(3) . . . . ?
C16 C11 C12 C13 2.3(5) . . . . ?
O11 C11 C12 C1 2.3(5) . . . . ?
C16 C11 C12 C1 -179.2(3) . . . . ?
O1 C1 C12 C13 167.4(4) . . . . ?
N1 C1 C12 C13 -11.6(6) . . . . ?
O1 C1 C12 C11 -11.0(5) . . . . ?
N1 C1 C12 C11 170.0(3) . . . . ?
C11 C12 C13 C14 0.0(6) . . . . ?
C1 C12 C13 C14 -178.3(4) . . . . ?
C12 C13 C14 C15 -1.0(6) . . . . ?
C13 C14 C15 C16 -0.5(7) . . . . ?
C14 C15 C16 C11 2.8(6) . . . . ?
C14 C15 C16 C2 -176.2(4) . . . . ?
O11 C11 C16 C15 174.9(3) . . . . ?
C12 C11 C16 C15 -3.7(5) . . . . ?
O11 C11 C16 C2 -6.2(5) . . . . ?
C12 C11 C16 C2 175.3(3) . . . . ?
O2 C2 C16 C15 -12.3(5) . . . . ?
N2 C2 C16 C15 165.5(4) . . . . ?
O2 C2 C16 C11 168.8(4) . . . . ?
N2 C2 C16 C11 -13.5(5) . . . . ?
C1 N1 C17 C19 -54.8(5) . . . . ?
C1 N1 C17 C18 67.5(5) . . . . ?
C1 N1 C17 C20 -174.4(4) . . . . ?
C2 N2 C21 C22 55.3(6) . . . . ?
C2 N2 C21 C24 174.7(5) . . . . ?
C2 N2 C21 C23 -65.7(6) . . . . ?
O31 C31 C32 C33 176.6(3) . . . . ?
C36 C31 C32 C33 -4.4(6) . . . . ?
O31 C31 C32 C3 -2.4(5) . . . . ?
C36 C31 C32 C3 176.5(3) . . . . ?
O3 C3 C32 C33 -161.7(4) . . . . ?
N3 C3 C32 C33 19.7(6) . . . . ?
O3 C3 C32 C31 17.3(6) . . . . ?
N3 C3 C32 C31 -161.3(4) . . . . ?
C31 C32 C33 C34 1.7(6) . . . . ?
C3 C32 C33 C34 -179.3(4) . . . . ?
C32 C33 C34 C35 0.2(7) . . . . ?
C33 C34 C35 C36 0.7(7) . . . . ?
C34 C35 C36 C31 -3.3(6) . . . . ?
C34 C35 C36 C4 177.8(4) . . . . ?
O31 C31 C36 C35 -175.9(3) . . . . ?
C32 C31 C36 C35 5.2(5) . . . . ?
O31 C31 C36 C4 2.9(6) . . . . ?
C32 C31 C36 C4 -176.0(3) . . . . ?
O4 C4 C36 C35 2.9(6) . . . . ?
N4 C4 C36 C35 -174.1(4) . . . . ?
O4 C4 C36 C31 -175.8(4) . . . . ?
N4 C4 C36 C31 7.2(6) . . . . ?
C3 N3 C37 C38 -64.3(6) . . . . ?
C3 N3 C37 C39 58.8(6) . . . . ?
C3 N3 C37 C40 177.1(4) . . . . ?
C4 N4 C41 C42 -61.9(6) . . . . ?
C4 N4 C41 C43 61.8(6) . . . . ?
C4 N4 C41 C44 179.0(4) . . . . ?

loop_
_cod_related_entry_id
_cod_related_entry_database
_cod_related_entry_code
1 ChemSpider 9521803
